data_7119927
loop_
_publ_author_name
'Tinsley, Ian C.'
'Spaniol, Jacqueline M.'
'Wheeler, Kraig A.'

_publ_section_title
;
 Mapping the structural boundaries of quasiracemate fractional
 crystallization using 2-substituted diarylamides.
;
_journal_issue 33
_journal_name_full 'Chemical communications (Cambridge, England)'
_journal_page_first 4601
_journal_page_last 4604
_journal_paper_doi 10.1039/c7cc01638g
_journal_volume 53
_journal_year 2017
_chemical_absolute_configuration rmad
_chemical_formula_moiety 'C16 H14 F3 N O, C16 H17 N O'
_chemical_formula_sum 'C32 H31 F3 N2 O2'
_chemical_formula_weight 532.59
_space_group_crystal_system monoclinic
_space_group_IT_number 4
_space_group_name_Hall 'P 2yb'
_space_group_name_H-M_alt 'P 1 21 1'
_symmetry_space_group_name_Hall 'P 2yb'
_symmetry_space_group_name_H-M 'P 1 21 1'
_atom_sites_solution_hydrogens mixed
_audit_creation_method SHELXL-2014/7
_audit_update_record
;
2017-02-23 deposited with the CCDC.
2017-03-31 downloaded from the CCDC.
;
_cell_angle_alpha 90
_cell_angle_beta 106.811(8)
_cell_angle_gamma 90
_cell_formula_units_Z 2
_cell_length_a 8.7183(13)
_cell_length_b 18.007(2)
_cell_length_c 9.5051(11)
_cell_measurement_reflns_used 7268
_cell_measurement_temperature 100(2)
_cell_measurement_theta_max 67.62
_cell_measurement_theta_min 2.45
_cell_volume 1428.4(3)
_computing_cell_refinement APEX2
_computing_data_collection 'APEX2 (Bruker, 2013)'
_computing_data_reduction
;
SADABS (Bruker, 2013) and XPREP (Bruker, 2013)
;
_computing_molecular_graphics 'XSEED (Barbour, 2001)'
_computing_publication_material 'XSEED (Barbour, 2001)'
_computing_structure_refinement 'SHELXL-2014/7 (Sheldrick, 2014)'
_computing_structure_solution 'SHELXS-2014/7 (Sheldrick, 2014)'
_diffrn_ambient_temperature 100(2)
_diffrn_detector_area_resol_mean 8.33
_diffrn_measured_fraction_theta_full 0.998
_diffrn_measured_fraction_theta_max 0.997
_diffrn_measurement_device_type 'Bruker APEXII CCD'
_diffrn_measurement_method 'phi and omega scans'
_diffrn_radiation_type CuK\a
_diffrn_radiation_wavelength 1.54178
_diffrn_reflns_av_R_equivalents 0.0734
_diffrn_reflns_av_unetI/netI 0.0612
_diffrn_reflns_Laue_measured_fraction_full 0.998
_diffrn_reflns_Laue_measured_fraction_max 0.997
_diffrn_reflns_limit_h_max 10
_diffrn_reflns_limit_h_min -9
_diffrn_reflns_limit_k_max 21
_diffrn_reflns_limit_k_min -21
_diffrn_reflns_limit_l_max 11
_diffrn_reflns_limit_l_min -11
_diffrn_reflns_number 20723
_diffrn_reflns_point_group_measured_fraction_full 0.973
_diffrn_reflns_point_group_measured_fraction_max 0.972
_diffrn_reflns_theta_full 67.679
_diffrn_reflns_theta_max 68.204
_diffrn_reflns_theta_min 4.860
_diffrn_source 'fine-focus sealed tube'
_exptl_absorpt_coefficient_mu 0.748
_exptl_absorpt_correction_T_max 0.753
_exptl_absorpt_correction_T_min 0.591
_exptl_absorpt_correction_type multi-scan
_exptl_absorpt_process_details 'SADABS-2014/7, Bruker AXS'
_exptl_crystal_colour colourless
_exptl_crystal_density_diffrn 1.238
_exptl_crystal_description 'transparent plate'
_exptl_crystal_F_000 560
_exptl_crystal_recrystallization_method 'Re-crystallisation from solvent: 1:1 hexanes:dichloromethane '
_exptl_crystal_size_max 0.444
_exptl_crystal_size_mid 0.168
_exptl_crystal_size_min 0.098
_refine_diff_density_max 0.157
_refine_diff_density_min -0.172
_refine_diff_density_rms 0.039
_refine_ls_abs_structure_details
;
 Flack x determined using 1305 quotients [(I+)-(I-)]/[(I+)+(I-)]
 (Parsons, Flack and Wagner, Acta Cryst. B69 (2013) 249-259).
;
_refine_ls_abs_structure_Flack 0.0(2)
_refine_ls_extinction_method none
_refine_ls_goodness_of_fit_ref 1.073
_refine_ls_hydrogen_treatment mixed
_refine_ls_matrix_type full
_refine_ls_number_parameters 363
_refine_ls_number_reflns 5088
_refine_ls_number_restraints 3
_refine_ls_restrained_S_all 1.073
_refine_ls_R_factor_all 0.0712
_refine_ls_R_factor_gt 0.0515
_refine_ls_shift/su_max 0.000
_refine_ls_shift/su_mean 0.000
_refine_ls_structure_factor_coef Fsqd
_refine_ls_weighting_details 'w=1/[\s^2^(Fo^2^)+(0.0845P)^2^] where P=(Fo^2^+2Fc^2^)/3'
_refine_ls_weighting_scheme calc
_refine_ls_wR_factor_gt 0.1446
_refine_ls_wR_factor_ref 0.1662
_reflns_Friedel_coverage 0.884
_reflns_Friedel_fraction_full 0.947
_reflns_Friedel_fraction_max 0.945
_reflns_number_gt 3596
_reflns_number_total 5088
_reflns_threshold_expression 'I > 2\s(I)'
_cod_data_source_file c7cc01638g2.cif
_cod_data_source_block 16kaw98a
_cod_depositor_comments 'Adding full bibliography for 7119927--7119932.cif.'
_cod_database_code 7119927
_shelx_space_group_comment
;
The symmetry employed for this shelxl refinement is uniquely defined
by the following loop, which should always be used as a source of
symmetry information in preference to the above space-group names.
They are only intended as comments.
;
_shelx_estimated_absorpt_t_min 0.732
_shelx_estimated_absorpt_t_max 0.930

loop_
_space_group_symop_operation_xyz
'x, y, z'
'-x, y+1/2, -z'

loop_
_atom_site_label
_atom_site_type_symbol
_atom_site_fract_x
_atom_site_fract_y
_atom_site_fract_z
_atom_site_U_iso_or_equiv
_atom_site_adp_type
_atom_site_occupancy
_atom_site_site_symmetry_order
_atom_site_calc_flag
_atom_site_refinement_flags_posn
_atom_site_refinement_flags_adp
O1 O 0.7906(5) 0.8425(2) 0.3689(4) 0.0682(12) Uani 1 1 d . .
O1A O 0.7876(5) 0.7502(2) 0.8692(4) 0.0619(10) Uani 1 1 d . .
N1 N 0.7895(5) 0.7697(2) 0.1749(4) 0.0513(11) Uani 1 1 d D .
N1A N 0.7779(5) 0.8211(2) 0.6689(4) 0.0495(11) Uani 1 1 d D .
C9 C 0.5351(7) 0.7097(3) 0.1739(5) 0.0519(12) Uani 1 1 d . .
C1A C 0.8047(6) 0.7575(3) 0.7454(5) 0.0451(11) Uani 1 1 d . .
C8 C 0.7173(6) 0.7054(3) 0.2249(5) 0.0517(12) Uani 1 1 d . .
H8 H 0.7528 0.7052 0.3348 0.062 Uiso 1 1 calc R U
C1 C 0.8112(7) 0.8343(3) 0.2476(5) 0.0486(12) Uani 1 1 d . .
C9A C 0.5277(6) 0.8834(3) 0.6748(5) 0.0488(12) Uani 1 1 d . .
C8A C 0.7094(6) 0.8867(3) 0.7201(5) 0.0512(12) Uani 1 1 d . .
H8A H 0.7488 0.8878 0.8299 0.061 Uiso 1 1 calc R U
C2A C 0.8627(6) 0.6938(3) 0.6702(5) 0.0477(12) Uani 1 1 d . .
C2 C 0.8673(7) 0.8979(3) 0.1728(5) 0.0520(13) Uani 1 1 d . .
C3 C 1.0091(7) 0.8940(4) 0.1331(6) 0.0648(15) Uani 1 1 d . .
H3 H 1.0709 0.8497 0.1508 0.078 Uiso 1 1 calc R U
C11 C 0.2819(10) 0.6783(5) 0.2143(10) 0.090(2) Uani 1 1 d . .
H11 H 0.2242 0.6551 0.2732 0.107 Uiso 1 1 calc R U
C7A C 0.7833(7) 0.6260(3) 0.6408(6) 0.0599(15) Uani 1 1 d . .
C3A C 1.0082(7) 0.7024(3) 0.6380(6) 0.0603(14) Uani 1 1 d . .
H3A H 1.0636 0.7485 0.6554 0.072 Uiso 1 1 calc R U
C7 C 0.7726(9) 0.9622(3) 0.1405(6) 0.0689(17) Uani 1 1 d . .
C6 C 0.8269(13) 1.0215(4) 0.0709(8) 0.092(3) Uani 1 1 d . .
H6 H 0.7643 1.0654 0.0475 0.111 Uiso 1 1 calc R U
C15A C 0.7696(7) 0.9563(3) 0.6620(7) 0.0635(15) Uani 1 1 d . .
H15A H 0.8862 0.9597 0.7030 0.095 Uiso 1 1 calc R U
H15B H 0.7195 1.0002 0.6909 0.095 Uiso 1 1 calc R U
H15C H 0.7418 0.9539 0.5545 0.095 Uiso 1 1 calc R U
C15 C 0.7796(8) 0.6347(3) 0.1715(7) 0.0706(18) Uani 1 1 d . .
H15D H 0.7596 0.6372 0.0647 0.106 Uiso 1 1 calc R U
H15E H 0.7241 0.5916 0.1964 0.106 Uiso 1 1 calc R U
H15F H 0.8950 0.6301 0.2191 0.106 Uiso 1 1 calc R U
C10 C 0.4472(8) 0.6776(4) 0.2585(7) 0.0752(18) Uani 1 1 d . .
H10 H 0.5021 0.6546 0.3490 0.090 Uiso 1 1 calc R U
C16A C 0.6261(9) 0.6138(4) 0.6718(7) 0.0734(17) Uani 1 1 d . .
C14A C 0.4388(8) 0.8504(4) 0.5469(7) 0.0761(19) Uani 1 1 d . .
H14A H 0.4915 0.8272 0.4840 0.091 Uiso 1 1 calc R U
C6A C 0.8486(11) 0.5680(3) 0.5813(7) 0.080(2) Uani 1 1 d . .
H6A H 0.7923 0.5223 0.5602 0.097 Uiso 1 1 calc R U
C14 C 0.4528(9) 0.7425(4) 0.0444(8) 0.084(2) Uani 1 1 d . .
H14 H 0.5100 0.7641 -0.0165 0.101 Uiso 1 1 calc R U
C10A C 0.4457(8) 0.9168(3) 0.7627(7) 0.0662(15) Uani 1 1 d . .
H10A H 0.5039 0.9403 0.8516 0.079 Uiso 1 1 calc R U
C4 C 1.0610(10) 0.9544(5) 0.0677(7) 0.088(2) Uani 1 1 d . .
H4 H 1.1600 0.9523 0.0448 0.106 Uiso 1 1 calc R U
C4A C 1.0718(9) 0.6419(5) 0.5793(8) 0.081(2) Uani 1 1 d . .
H4A H 1.1711 0.6473 0.5579 0.098 Uiso 1 1 calc R U
C5A C 0.9916(11) 0.5754(4) 0.5525(8) 0.090(2) Uani 1 1 d . .
H5A H 1.0361 0.5347 0.5140 0.107 Uiso 1 1 calc R U
C12 C 0.2003(9) 0.7127(4) 0.0845(10) 0.088(2) Uani 1 1 d . .
H12 H 0.0865 0.7140 0.0539 0.105 Uiso 1 1 calc R U
C12A C 0.1931(8) 0.8835(4) 0.5936(9) 0.0789(19) Uani 1 1 d . .
H12A H 0.0793 0.8836 0.5645 0.095 Uiso 1 1 calc R U
C5 C 0.9676(14) 1.0167(5) 0.0369(9) 0.100(3) Uani 1 1 d . .
H5 H 1.0020 1.0577 -0.0093 0.120 Uiso 1 1 calc R U
C13 C 0.2858(10) 0.7447(5) 0.0009(11) 0.106(3) Uani 1 1 d . .
H13 H 0.2307 0.7688 -0.0883 0.127 Uiso 1 1 calc R U
F2A F 0.6428(6) 0.5945(2) 0.8109(4) 0.1034(14) Uani 1 1 d . .
C13A C 0.2735(9) 0.8507(4) 0.5088(9) 0.087(2) Uani 1 1 d . .
H13A H 0.2147 0.8271 0.4202 0.104 Uiso 1 1 calc R U
C16 C 0.6154(11) 0.9684(5) 0.1744(9) 0.109(3) Uani 1 1 d . .
H16A H 0.5657 0.9193 0.1680 0.164 Uiso 1 1 calc R U
H16B H 0.5444 1.0019 0.1034 0.164 Uiso 1 1 calc R U
H16C H 0.6334 0.9883 0.2739 0.164 Uiso 1 1 calc R U
F3A F 0.5317(5) 0.6745(2) 0.6443(4) 0.0925(11) Uani 1 1 d . .
C11A C 0.2776(9) 0.9164(4) 0.7218(9) 0.083(2) Uani 1 1 d . .
H11A H 0.2227 0.9390 0.7836 0.099 Uiso 1 1 calc R U
F1A F 0.5398(6) 0.5607(3) 0.5865(4) 0.1150(16) Uani 1 1 d . .
H1A H 0.769(5) 0.820(2) 0.577(3) 0.027(10) Uiso 1 1 d D .
H1 H 0.811(6) 0.774(3) 0.092(4) 0.057(15) Uiso 1 1 d D .

loop_
_atom_site_aniso_label
_atom_site_aniso_U_11
_atom_site_aniso_U_22
_atom_site_aniso_U_33
_atom_site_aniso_U_23
_atom_site_aniso_U_13
_atom_site_aniso_U_12
O1 0.106(3) 0.065(3) 0.044(2) -0.0039(18) 0.038(2) 0.000(2)
O1A 0.091(3) 0.059(2) 0.0422(19) 0.0010(17) 0.030(2) -0.0031(19)
N1 0.068(3) 0.052(3) 0.040(2) -0.005(2) 0.025(2) -0.007(2)
N1A 0.069(3) 0.043(2) 0.042(2) -0.0009(19) 0.024(2) 0.003(2)
C9 0.067(3) 0.043(3) 0.047(3) -0.003(2) 0.018(3) -0.003(2)
C1A 0.051(3) 0.048(3) 0.038(2) -0.005(2) 0.017(2) -0.003(2)
C8 0.065(3) 0.053(3) 0.037(2) 0.004(2) 0.014(2) -0.004(2)
C1 0.060(3) 0.051(3) 0.038(2) -0.003(2) 0.020(2) 0.004(2)
C9A 0.055(3) 0.044(3) 0.051(3) 0.004(2) 0.022(2) 0.003(2)
C8A 0.066(3) 0.047(3) 0.043(3) -0.002(2) 0.020(2) 0.003(2)
C2A 0.067(3) 0.043(3) 0.035(2) 0.003(2) 0.019(2) 0.003(2)
C2 0.066(3) 0.049(3) 0.039(3) -0.005(2) 0.012(2) -0.003(3)
C3 0.065(4) 0.077(4) 0.057(3) 0.002(3) 0.025(3) -0.002(3)
C11 0.076(5) 0.096(5) 0.109(6) -0.009(5) 0.048(4) -0.006(4)
C7A 0.088(4) 0.049(3) 0.042(3) -0.001(2) 0.019(3) -0.003(3)
C3A 0.062(3) 0.069(3) 0.055(3) -0.002(3) 0.025(3) 0.010(3)
C7 0.106(5) 0.053(3) 0.046(3) -0.006(3) 0.020(3) 0.011(3)
C6 0.159(9) 0.052(4) 0.061(4) 0.001(3) 0.024(4) -0.001(4)
C15A 0.075(4) 0.046(3) 0.075(4) -0.003(3) 0.031(3) -0.002(3)
C15 0.089(5) 0.055(3) 0.070(4) 0.008(3) 0.027(4) 0.013(3)
C10 0.076(4) 0.094(5) 0.062(4) 0.012(4) 0.030(3) -0.007(4)
C16A 0.097(5) 0.072(4) 0.052(3) -0.009(3) 0.023(3) -0.035(4)
C14A 0.072(4) 0.091(5) 0.059(4) -0.015(3) 0.009(3) 0.010(3)
C6A 0.140(7) 0.044(3) 0.058(3) -0.005(3) 0.029(4) 0.009(4)
C14 0.078(4) 0.098(6) 0.071(4) 0.034(4) 0.012(3) -0.014(4)
C10A 0.071(4) 0.068(4) 0.066(4) -0.007(3) 0.031(3) -0.001(3)
C4 0.087(5) 0.117(7) 0.062(4) 0.002(4) 0.025(3) -0.032(5)
C4A 0.078(4) 0.105(6) 0.067(4) 0.003(4) 0.030(4) 0.035(4)
C5A 0.123(6) 0.074(5) 0.074(4) -0.007(4) 0.032(4) 0.037(4)
C12 0.065(4) 0.065(4) 0.124(6) -0.014(5) 0.013(4) -0.002(3)
C12A 0.067(4) 0.055(3) 0.112(5) 0.010(4) 0.021(4) 0.001(3)
C5 0.154(9) 0.072(5) 0.068(4) 0.006(4) 0.025(5) -0.040(5)
C13 0.083(5) 0.104(6) 0.109(6) 0.034(5) -0.005(4) -0.011(4)
F2A 0.138(3) 0.115(3) 0.0616(19) 0.0041(18) 0.036(2) -0.053(3)
C13A 0.076(5) 0.079(4) 0.086(5) -0.011(4) -0.006(4) 0.003(4)
C16 0.138(8) 0.123(7) 0.076(5) 0.011(5) 0.046(5) 0.070(6)
F3A 0.074(2) 0.113(3) 0.095(3) -0.001(2) 0.0296(19) -0.017(2)
C11A 0.089(5) 0.074(4) 0.100(5) 0.008(4) 0.052(4) 0.019(4)
F1A 0.149(4) 0.110(3) 0.082(2) -0.020(2) 0.026(2) -0.074(3)

loop_
_atom_type_symbol
_atom_type_description
_atom_type_scat_dispersion_real
_atom_type_scat_dispersion_imag
_atom_type_scat_source
C C 0.0181 0.0091 'International Tables Vol C Tables 4.2.6.8 and 6.1.1.4'
H H 0.0000 0.0000 'International Tables Vol C Tables 4.2.6.8 and 6.1.1.4'
N N 0.0311 0.0180 'International Tables Vol C Tables 4.2.6.8 and 6.1.1.4'
O O 0.0492 0.0322 'International Tables Vol C Tables 4.2.6.8 and 6.1.1.4'
F F 0.0727 0.0534 'International Tables Vol C Tables 4.2.6.8 and 6.1.1.4'

loop_
_geom_angle_atom_site_label_1
_geom_angle_atom_site_label_2
_geom_angle_atom_site_label_3
_geom_angle
C1 N1 C8 122.1(4)
C1 N1 H1 111(4)
C8 N1 H1 127(4)
C1A N1A C8A 122.0(4)
C1A N1A H1A 119(3)
C8A N1A H1A 116(3)
C14 C9 C10 117.9(6)
C14 C9 C8 122.4(5)
C10 C9 C8 119.6(5)
O1A C1A N1A 123.9(5)
O1A C1A C2A 121.2(5)
N1A C1A C2A 114.9(4)
N1 C8 C9 111.3(4)
N1 C8 C15 108.9(4)
C9 C8 C15 112.0(5)
N1 C8 H8 108.1
C9 C8 H8 108.1
C15 C8 H8 108.1
O1 C1 N1 123.6(5)
O1 C1 C2 120.6(5)
N1 C1 C2 115.8(4)
C14A C9A C10A 117.7(5)
C14A C9A C8A 123.0(5)
C10A C9A C8A 119.3(5)
N1A C8A C9A 111.4(4)
N1A C8A C15A 109.0(4)
C9A C8A C15A 111.7(5)
N1A C8A H8A 108.2
C9A C8A H8A 108.2
C15A C8A H8A 108.2
C7A C2A C3A 118.9(5)
C7A C2A C1A 123.0(5)
C3A C2A C1A 117.9(5)
C3 C2 C7 119.6(5)
C3 C2 C1 121.6(5)
C7 C2 C1 118.8(5)
C4 C3 C2 120.6(6)
C4 C3 H3 119.7
C2 C3 H3 119.7
C10 C11 C12 120.0(7)
C10 C11 H11 120.0
C12 C11 H11 120.0
C6A C7A C2A 120.2(6)
C6A C7A C16A 118.5(6)
C2A C7A C16A 121.3(5)
C2A C3A C4A 119.2(6)
C2A C3A H3A 120.4
C4A C3A H3A 120.4
C2 C7 C6 118.2(7)
C2 C7 C16 122.1(6)
C6 C7 C16 119.7(7)
C5 C6 C7 120.9(7)
C5 C6 H6 119.6
C7 C6 H6 119.6
C8A C15A H15A 109.5
C8A C15A H15B 109.5
H15A C15A H15B 109.5
C8A C15A H15C 109.5
H15A C15A H15C 109.5
H15B C15A H15C 109.5
C8 C15 H15D 109.5
C8 C15 H15E 109.5
H15D C15 H15E 109.5
C8 C15 H15F 109.5
H15D C15 H15F 109.5
H15E C15 H15F 109.5
C11 C10 C9 121.5(7)
C11 C10 H10 119.2
C9 C10 H10 119.2
F2A C16A F1A 107.3(5)
F2A C16A F3A 106.8(6)
F1A C16A F3A 104.9(6)
F2A C16A C7A 112.9(6)
F1A C16A C7A 111.8(6)
F3A C16A C7A 112.6(5)
C9A C14A C13A 120.6(6)
C9A C14A H14A 119.7
C13A C14A H14A 119.7
C5A C6A C7A 121.2(7)
C5A C6A H6A 119.4
C7A C6A H6A 119.4
C9 C14 C13 120.7(7)
C9 C14 H14 119.7
C13 C14 H14 119.7
C9A C10A C11A 120.7(6)
C9A C10A H10A 119.7
C11A C10A H10A 119.7
C5 C4 C3 119.1(7)
C5 C4 H4 120.4
C3 C4 H4 120.4
C5A C4A C3A 120.7(7)
C5A C4A H4A 119.6
C3A C4A H4A 119.6
C6A C5A C4A 119.7(6)
C6A C5A H5A 120.2
C4A C5A H5A 120.2
C13 C12 C11 118.9(7)
C13 C12 H12 120.6
C11 C12 H12 120.6
C13A C12A C11A 119.0(7)
C13A C12A H12A 120.5
C11A C12A H12A 120.5
C6 C5 C4 121.6(7)
C6 C5 H5 119.2
C4 C5 H5 119.2
C12 C13 C14 121.0(7)
C12 C13 H13 119.5
C14 C13 H13 119.5
C12A C13A C14A 121.9(7)
C12A C13A H13A 119.0
C14A C13A H13A 119.0
C7 C16 H16A 109.5
C7 C16 H16B 109.5
H16A C16 H16B 109.5
C7 C16 H16C 109.5
H16A C16 H16C 109.5
H16B C16 H16C 109.5
C12A C11A C10A 120.1(6)
C12A C11A H11A 120.0
C10A C11A H11A 120.0

loop_
_geom_bond_atom_site_label_1
_geom_bond_atom_site_label_2
_geom_bond_distance
O1 C1 1.226(6)
O1A C1A 1.235(6)
N1 C1 1.337(6)
N1 C8 1.461(7)
N1 H1 0.87(3)
N1A C1A 1.340(6)
N1A C8A 1.468(6)
N1A H1A 0.85(2)
C9 C14 1.367(8)
C9 C10 1.388(8)
C9 C8 1.523(8)
C1A C2A 1.514(7)
C8 C15 1.528(8)
C8 H8 1.0000
C1 C2 1.503(8)
C9A C14A 1.373(8)
C9A C10A 1.385(8)
C9A C8A 1.518(8)
C8A C15A 1.524(8)
C8A H8A 1.0000
C2A C7A 1.392(8)
C2A C3A 1.397(8)
C2 C3 1.396(8)
C2 C7 1.403(8)
C3 C4 1.391(10)
C3 H3 0.9500
C11 C10 1.380(10)
C11 C12 1.380(11)
C11 H11 0.9500
C7A C6A 1.386(9)
C7A C16A 1.499(9)
C3A C4A 1.408(9)
C3A H3A 0.9500
C7 C6 1.409(11)
C7 C16 1.500(11)
C6 C5 1.359(13)
C6 H6 0.9500
C15A H15A 0.9800
C15A H15B 0.9800
C15A H15C 0.9800
C15 H15D 0.9800
C15 H15E 0.9800
C15 H15F 0.9800
C10 H10 0.9500
C16A F2A 1.334(7)
C16A F1A 1.336(7)
C16A F3A 1.348(9)
C14A C13A 1.381(9)
C14A H14A 0.9500
C6A C5A 1.358(11)
C6A H6A 0.9500
C14 C13 1.394(10)
C14 H14 0.9500
C10A C11A 1.403(10)
C10A H10A 0.9500
C4 C5 1.368(13)
C4 H4 0.9500
C4A C5A 1.374(12)
C4A H4A 0.9500
C5A H5A 0.9500
C12 C13 1.365(12)
C12 H12 0.9500
C12A C13A 1.347(10)
C12A C11A 1.364(10)
C12A H12A 0.9500
C5 H5 0.9500
C13 H13 0.9500
C13A H13A 0.9500
C16 H16A 0.9800
C16 H16B 0.9800
C16 H16C 0.9800
C11A H11A 0.9500

loop_
_geom_hbond_atom_site_label_D
_geom_hbond_atom_site_label_H
_geom_hbond_atom_site_label_A
_geom_hbond_distance_DH
_geom_hbond_distance_HA
_geom_hbond_distance_DA
_geom_hbond_angle_DHA
_geom_hbond_site_symmetry_A
N1A H1A O1 0.85(2) 2.08(3) 2.911(5) 164(4) .
N1 H1 O1A 0.87(3) 2.11(3) 2.923(5) 156(5) 1_554

loop_
_geom_torsion_atom_site_label_1
_geom_torsion_atom_site_label_2
_geom_torsion_atom_site_label_3
_geom_torsion_atom_site_label_4
_geom_torsion
C8A N1A C1A O1A -6.3(8)
C8A N1A C1A C2A 175.1(4)
C1 N1 C8 C9 83.2(6)
C1 N1 C8 C15 -152.8(5)
C14 C9 C8 N1 31.9(8)
C10 C9 C8 N1 -150.0(5)
C14 C9 C8 C15 -90.3(7)
C10 C9 C8 C15 87.8(6)
C8 N1 C1 O1 8.8(9)
C8 N1 C1 C2 -172.5(5)
C1A N1A C8A C9A -85.0(6)
C1A N1A C8A C15A 151.3(5)
C14A C9A C8A N1A -32.3(7)
C10A C9A C8A N1A 149.8(5)
C14A C9A C8A C15A 89.9(7)
C10A C9A C8A C15A -88.0(6)
O1A C1A C2A C7A 58.5(8)
N1A C1A C2A C7A -122.9(6)
O1A C1A C2A C3A -117.2(6)
N1A C1A C2A C3A 61.4(6)
O1 C1 C2 C3 120.9(6)
N1 C1 C2 C3 -57.8(7)
O1 C1 C2 C7 -60.2(8)
N1 C1 C2 C7 121.1(6)
C7 C2 C3 C4 2.9(9)
C1 C2 C3 C4 -178.2(5)
C3A C2A C7A C6A 0.3(8)
C1A C2A C7A C6A -175.3(5)
C3A C2A C7A C16A -179.4(5)
C1A C2A C7A C16A 4.9(8)
C7A C2A C3A C4A -1.1(8)
C1A C2A C3A C4A 174.8(5)
C3 C2 C7 C6 -1.3(8)
C1 C2 C7 C6 179.8(5)
C3 C2 C7 C16 177.2(6)
C1 C2 C7 C16 -1.7(8)
C2 C7 C6 C5 -0.4(10)
C16 C7 C6 C5 -178.9(7)
C12 C11 C10 C9 -1.2(12)
C14 C9 C10 C11 0.1(10)
C8 C9 C10 C11 -178.1(6)
C6A C7A C16A F2A 95.9(7)
C2A C7A C16A F2A -84.3(7)
C6A C7A C16A F1A -25.1(8)
C2A C7A C16A F1A 154.6(6)
C6A C7A C16A F3A -143.0(6)
C2A C7A C16A F3A 36.7(7)
C10A C9A C14A C13A -0.3(10)
C8A C9A C14A C13A -178.2(6)
C2A C7A C6A C5A 1.1(10)
C16A C7A C6A C5A -179.2(6)
C10 C9 C14 C13 1.2(11)
C8 C9 C14 C13 179.4(7)
C14A C9A C10A C11A 0.3(9)
C8A C9A C10A C11A 178.4(5)
C2 C3 C4 C5 -2.8(10)
C2A C3A C4A C5A 0.6(10)
C7A C6A C5A C4A -1.6(11)
C3A C4A C5A C6A 0.8(11)
C10 C11 C12 C13 0.9(12)
C7 C6 C5 C4 0.5(12)
C3 C4 C5 C6 1.1(12)
C11 C12 C13 C14 0.4(14)
C9 C14 C13 C12 -1.5(14)
C11A C12A C13A C14A -0.9(11)
C9A C14A C13A C12A 0.6(12)
C13A C12A C11A C10A 1.0(10)
C9A C10A C11A C12A -0.7(10)
